data_1504027
loop_
_publ_author_name
'Castaldi, M. Paola'
'Troast, Dawn M.'
'Porco, Jr, John A'

_publ_section_title
;
 Stereoselective synthesis of spirocyclic oxindoles via Prins
 cyclizations.
;
_journal_issue 15
_journal_name_full 'Organic letters'
_journal_page_first 3362
_journal_page_last 3365
_journal_paper_doi 10.1021/ol901201k
_journal_volume 11
_journal_year 2009
_chemical_absolute_configuration unk
_chemical_formula_moiety 'C15 H17 N O2'
_chemical_formula_sum 'C15 H17 N O2'
_chemical_formula_weight 243.30
_chemical_name_systematic
; 
 ? 
;
_space_group_IT_number 19
_symmetry_cell_setting orthorhombic
_symmetry_space_group_name_Hall 'P 2ac 2ab'
_symmetry_space_group_name_H-M 'P 21 21 21'
_atom_sites_solution_hydrogens difmap
_atom_sites_solution_primary direct
_atom_sites_solution_secondary difmap
_audit_creation_method SHELXL-97
_cell_angle_alpha 90.00
_cell_angle_beta 90.00
_cell_angle_gamma 90.00
_cell_formula_units_Z 4
_cell_length_a 7.8567(4)
_cell_length_b 11.2624(6)
_cell_length_c 14.7834(9)
_cell_measurement_reflns_used 5998
_cell_measurement_temperature 173(2)
_cell_measurement_theta_max 26.64
_cell_measurement_theta_min 2.76
_cell_volume 1308.11(13)
_computing_cell_refinement 'Bruker SAINT+'
_computing_data_collection 'Bruker APEX2'
_computing_data_reduction 'Bruker SAINT+'
_computing_molecular_graphics 'Bruker SHELXTL'
_computing_publication_material 'Bruker SHELXTL'
_computing_structure_refinement 'SHELXL-97 (Sheldrick, 1997)'
_computing_structure_solution 'SHELXS-97 (Sheldrick, 1990)'
_diffrn_ambient_temperature 173(2)
_diffrn_measured_fraction_theta_full 1.000
_diffrn_measured_fraction_theta_max 1.000
_diffrn_measurement_device_type 'Bruker X8 APEX II diffractometer'
_diffrn_measurement_method 'phi and omega scans'
_diffrn_radiation_monochromator graphite
_diffrn_radiation_source 'fine-focus sealed tube'
_diffrn_radiation_type MoK\a
_diffrn_radiation_wavelength 0.71073
_diffrn_reflns_av_R_equivalents 0.0446
_diffrn_reflns_av_sigmaI/netI 0.0262
_diffrn_reflns_limit_h_max 11
_diffrn_reflns_limit_h_min -11
_diffrn_reflns_limit_k_max 16
_diffrn_reflns_limit_k_min -16
_diffrn_reflns_limit_l_max 21
_diffrn_reflns_limit_l_min -21
_diffrn_reflns_number 22311
_diffrn_reflns_theta_full 30.62
_diffrn_reflns_theta_max 30.62
_diffrn_reflns_theta_min 2.27
_exptl_absorpt_coefficient_mu 0.082
_exptl_absorpt_correction_T_max 0.9641
_exptl_absorpt_correction_T_min 0.9525
_exptl_absorpt_correction_type multi-scan
_exptl_absorpt_process_details SADABS
_exptl_crystal_colour colourless
_exptl_crystal_density_diffrn 1.235
_exptl_crystal_density_method 'not measured'
_exptl_crystal_description block
_exptl_crystal_F_000 520
_exptl_crystal_size_max 0.60
_exptl_crystal_size_mid 0.50
_exptl_crystal_size_min 0.45
_refine_diff_density_max 0.465
_refine_diff_density_min -0.206
_refine_diff_density_rms 0.041
_refine_ls_abs_structure_details 'Flack H D (1983), Acta Cryst. A39, 876-881'
_refine_ls_extinction_method none
_refine_ls_goodness_of_fit_ref 1.054
_refine_ls_hydrogen_treatment refall
_refine_ls_matrix_type full
_refine_ls_number_parameters 231
_refine_ls_number_reflns 2306
_refine_ls_number_restraints 0
_refine_ls_restrained_S_all 1.054
_refine_ls_R_factor_all 0.0498
_refine_ls_R_factor_gt 0.0427
_refine_ls_shift/su_max 0.004
_refine_ls_shift/su_mean 0.000
_refine_ls_structure_factor_coef Fsqd
_refine_ls_weighting_details 'calc w=1/[\s^2^(Fo^2^)+(0.0696P)^2^+0.0557P] where P=(Fo^2^+2Fc^2^)/3'
_refine_ls_weighting_scheme calc
_refine_ls_wR_factor_gt 0.1079
_refine_ls_wR_factor_ref 0.1115
_reflns_number_gt 2009
_reflns_number_total 2306
_reflns_threshold_expression >2sigma(I)
_cod_data_source_file ol901201k_si_001.cif
_cod_data_source_block porco102
_cod_depositor_comments
;
The following automatic conversions were performed:

'_symmetry_cell_setting' value 'Orthorhombic' changed to
'orthorhombic' according to
/home/saulius/struct/CIF-dictionaries/cif_core.dic dictionary named
'cif_core.dic' version 2.4.2 from 2011-04-26.

Automatic conversion script
Id: cif_fix_values 1715 2011-07-08 13:25:40Z adriana 
;
_cod_original_sg_symbol_H-M P2(1)2(1)2(1)
_cod_database_code 1504027

loop_
_symmetry_equiv_pos_as_xyz
'x, y, z'
'-x+1/2, -y, z+1/2'
'-x, y+1/2, -z+1/2'
'x+1/2, -y+1/2, -z'

loop_
_atom_site_label
_atom_site_type_symbol
_atom_site_fract_x
_atom_site_fract_y
_atom_site_fract_z
_atom_site_U_iso_or_equiv
_atom_site_adp_type
_atom_site_occupancy
_atom_site_symmetry_multiplicity
_atom_site_calc_flag
O1 O 0.03810(11) 0.02486(8) 0.08982(6) 0.0278(2) Uani 1 1 d
O2 O 0.24245(14) -0.06105(9) -0.07437(7) 0.0360(2) Uani 1 1 d
N1 N 0.37014(14) 0.10985(10) -0.02419(7) 0.0265(2) Uani 1 1 d
C1 C -0.06909(18) -0.06566(14) 0.05144(11) 0.0368(3) Uani 1 1 d
H1 H -0.054(3) -0.0642(16) -0.0165(13) 0.047(5) Uiso 1 1 d
C2 C -0.0230(2) -0.18429(14) 0.08473(13) 0.0448(4) Uani 1 1 d
H2A H -0.108(3) -0.2479(17) 0.0806(13) 0.058(6) Uiso 1 1 d
C3 C 0.1285(2) -0.20860(12) 0.12300(10) 0.0353(3) Uani 1 1 d
C4 C 0.26109(19) -0.11614(13) 0.13076(10) 0.0342(3) Uani 1 1 d
H4B H 0.283(3) -0.1030(18) 0.1929(15) 0.061(6) Uiso 1 1 d
H4A H 0.378(3) -0.1455(16) 0.1093(14) 0.053(5) Uiso 1 1 d
C5 C 0.21670(16) 0.00143(11) 0.08563(8) 0.0244(2) Uani 1 1 d
C6 C 0.30169(17) 0.10867(11) 0.12574(8) 0.0260(3) Uani 1 1 d
C7 C 0.2998(2) 0.15168(15) 0.21265(9) 0.0365(3) Uani 1 1 d
H7 H 0.245(2) 0.1141(16) 0.2586(13) 0.041(5) Uiso 1 1 d
C8 C 0.3807(2) 0.25859(17) 0.23032(11) 0.0450(4) Uani 1 1 d
H8 H 0.382(2) 0.2888(16) 0.2960(13) 0.045(5) Uiso 1 1 d
C9 C 0.4608(2) 0.32115(15) 0.16199(11) 0.0431(4) Uani 1 1 d
H9 H 0.512(3) 0.3965(16) 0.1784(12) 0.045(5) Uiso 1 1 d
C10 C 0.46462(18) 0.27730(13) 0.07392(10) 0.0343(3) Uani 1 1 d
H10 H 0.516(3) 0.3203(16) 0.0219(13) 0.049(5) Uiso 1 1 d
C11 C 0.38493(16) 0.17070(12) 0.05786(9) 0.0257(3) Uani 1 1 d
C12 C 0.27621(17) 0.00889(11) -0.01444(8) 0.0251(3) Uani 1 1 d
C13 C 0.4435(2) 0.15070(15) -0.10858(10) 0.0379(4) Uani 1 1 d
H13C H 0.403(3) 0.2267(18) -0.1289(14) 0.053(6) Uiso 1 1 d
H13B H 0.412(2) 0.0935(16) -0.1533(13) 0.045(5) Uiso 1 1 d
H13A H 0.571(3) 0.1518(17) -0.1025(13) 0.053(6) Uiso 1 1 d
C14 C -0.2487(2) -0.02860(17) 0.07334(15) 0.0486(4) Uani 1 1 d
H14C H -0.262(3) -0.0253(18) 0.1361(15) 0.057(6) Uiso 1 1 d
H14B H -0.277(3) 0.0530(18) 0.0453(15) 0.063(6) Uiso 1 1 d
H14A H -0.331(3) -0.0915(18) 0.0525(15) 0.062(6) Uiso 1 1 d
C15 C 0.1727(3) -0.32828(15) 0.16023(14) 0.0493(5) Uani 1 1 d
H15C H 0.183(3) -0.3282(17) 0.2274(14) 0.049(5) Uiso 1 1 d
H15B H 0.274(3) -0.354(2) 0.1325(16) 0.070(7) Uiso 1 1 d
H15A H 0.088(3) -0.393(2) 0.1403(18) 0.078(8) Uiso 1 1 d

loop_
_atom_site_aniso_label
_atom_site_aniso_U_11
_atom_site_aniso_U_22
_atom_site_aniso_U_33
_atom_site_aniso_U_23
_atom_site_aniso_U_13
_atom_site_aniso_U_12
O1 0.0187(4) 0.0315(4) 0.0332(4) 0.0027(4) -0.0011(4) -0.0016(3)
O2 0.0413(6) 0.0353(5) 0.0314(5) -0.0068(4) 0.0015(5) 0.0006(4)
N1 0.0246(5) 0.0324(5) 0.0226(4) 0.0033(4) 0.0019(4) -0.0005(5)
C1 0.0234(6) 0.0444(8) 0.0425(8) -0.0035(7) -0.0042(6) -0.0076(6)
C2 0.0361(8) 0.0352(7) 0.0630(10) -0.0049(7) 0.0007(8) -0.0090(6)
C3 0.0422(8) 0.0266(6) 0.0369(7) 0.0014(5) 0.0099(6) -0.0022(6)
C4 0.0301(7) 0.0355(6) 0.0369(7) 0.0116(6) -0.0042(6) 0.0015(6)
C5 0.0205(5) 0.0281(5) 0.0245(5) 0.0044(5) -0.0010(4) -0.0002(5)
C6 0.0231(5) 0.0306(6) 0.0243(5) 0.0026(5) -0.0023(5) -0.0021(5)
C7 0.0348(7) 0.0500(8) 0.0246(6) 0.0011(6) -0.0010(6) -0.0092(7)
C8 0.0451(8) 0.0564(9) 0.0334(7) -0.0091(7) -0.0052(7) -0.0108(8)
C9 0.0394(8) 0.0440(8) 0.0460(8) -0.0058(7) -0.0096(7) -0.0139(7)
C10 0.0282(6) 0.0381(7) 0.0366(7) 0.0050(6) -0.0033(6) -0.0086(6)
C11 0.0199(5) 0.0315(6) 0.0257(5) 0.0025(5) -0.0015(5) -0.0006(5)
C12 0.0225(5) 0.0276(5) 0.0253(5) 0.0015(5) -0.0008(5) 0.0038(5)
C13 0.0392(8) 0.0484(8) 0.0261(6) 0.0080(6) 0.0058(6) -0.0026(7)
C14 0.0242(7) 0.0526(10) 0.0691(11) 0.0081(9) -0.0025(8) -0.0047(7)
C15 0.0631(12) 0.0295(7) 0.0553(10) 0.0050(7) 0.0125(9) 0.0035(8)

loop_
_atom_type_symbol
_atom_type_description
_atom_type_scat_dispersion_real
_atom_type_scat_dispersion_imag
_atom_type_scat_source
C C 0.0033 0.0000 'International Tables Vol C Tables 4.2.6.8 and 6.1.1.4'
H H 0.0000 0.0000 'International Tables Vol C Tables 4.2.6.8 and 6.1.1.4'
N N 0.0061 0.0000 'International Tables Vol C Tables 4.2.6.8 and 6.1.1.4'
O O 0.0106 0.0000 'International Tables Vol C Tables 4.2.6.8 and 6.1.1.4'

loop_
_geom_angle_atom_site_label_1
_geom_angle_atom_site_label_2
_geom_angle_atom_site_label_3
_geom_angle
C5 O1 C1 115.27(10)
C12 N1 C11 111.23(10)
C12 N1 C13 124.82(12)
C11 N1 C13 123.94(11)
O1 C1 C2 111.59(13)
O1 C1 C14 105.50(13)
C2 C1 C14 114.25(14)
C3 C2 C1 122.93(14)
C2 C3 C4 120.86(13)
C2 C3 C15 122.88(15)
C4 C3 C15 116.26(15)
C3 C4 C5 114.65(12)
O1 C5 C6 105.73(10)
O1 C5 C4 111.49(11)
C6 C5 C4 115.11(11)
O1 C5 C12 109.07(10)
C6 C5 C12 101.46(10)
C4 C5 C12 113.27(11)
C7 C6 C11 120.30(12)
C7 C6 C5 130.40(12)
C11 C6 C5 109.22(11)
C6 C7 C8 118.53(14)
C9 C8 C7 120.89(14)
C8 C9 C10 120.79(15)
C11 C10 C9 117.47(14)
C10 C11 C6 121.99(13)
C10 C11 N1 128.01(12)
C6 C11 N1 109.98(11)
O2 C12 N1 125.59(12)
O2 C12 C5 126.42(12)
N1 C12 C5 107.97(10)

loop_
_geom_bond_atom_site_label_1
_geom_bond_atom_site_label_2
_geom_bond_distance
O1 C5 1.4291(15)
O1 C1 1.4389(17)
O2 C12 1.2148(16)
N1 C12 1.3632(17)
N1 C11 1.3980(17)
N1 C13 1.4491(18)
C1 C2 1.469(2)
C1 C14 1.507(2)
C2 C3 1.346(2)
C3 C4 1.477(2)
C3 C15 1.497(2)
C4 C5 1.5233(18)
C5 C6 1.5020(18)
C5 C12 1.5539(18)
C6 C7 1.3733(19)
C6 C11 1.3866(18)
C7 C8 1.386(2)
C8 C9 1.383(2)
C9 C10 1.393(2)
C10 C11 1.3747(19)
